data_7027108
loop_
_publ_author_name
'Alleyne, Bert D.'
'Hall, Lincoln A.'
'Hosein, Hazel-Ann'
'Jaggernauth, Hema'
'White, Andrew J. P.'
'Williams, David J.'

_publ_section_title
;
 Hydrogen-bonding interactions in the series of complexes
 [M(C4O4)(OH2)2(dmf&#x200A;)2] and [M(C4O4)(OH2)4] (M&#x2005;=&#x2005;Mn,
 Co, Ni, Cu, Zn)
;
_journal_issue 22
_journal_name_full 'Journal of the Chemical Society, Dalton Transactions'
_journal_page_first 3845
_journal_paper_doi 10.1039/a806891g
_journal_year 1998
_chemical_formula_sum 'C10 H18 Co N2 O8'
_chemical_formula_weight 353.19
_chemical_name_systematic
; 
 ? 
;
_space_group_IT_number 14
_symmetry_cell_setting monoclinic
_symmetry_space_group_name_Hall '-P 2ybc'
_symmetry_space_group_name_H-M 'P 1 21/c 1'
_atom_sites_solution_hydrogens geom
_atom_sites_solution_primary direct
_atom_sites_solution_secondary difmap
_audit_creation_method SHELXL
_cell_angle_alpha 90.00
_cell_angle_beta 112.268(4)
_cell_angle_gamma 90.00
_cell_formula_units_Z 2
_cell_length_a 8.4130(4)
_cell_length_b 11.9029(5)
_cell_length_c 8.0070(6)
_cell_measurement_reflns_used 43
_cell_measurement_temperature 293(2)
_cell_measurement_theta_max 32.82
_cell_measurement_theta_min 7.50
_cell_volume 742.02(8)
_computing_cell_refinement 'Siemens XSCANS'
_computing_data_collection 'Siemens XSCANS'
_computing_data_reduction 'Siemens SHELXTL'
_computing_molecular_graphics 'Siemens SHELXTL'
_computing_publication_material 'Siemens SHELXTL'
_computing_structure_refinement 'SHELXL-93 (Sheldrick, 1993)'
_computing_structure_solution 'SHELXS-86 (Sheldrick, 1990)'
_diffrn_ambient_temperature 293(2)
_diffrn_measurement_device 'Siemens P4'
_diffrn_measurement_method '\w scans'
_diffrn_radiation_monochromator graphite
_diffrn_radiation_source 'fine-focus sealed tube'
_diffrn_radiation_type CuK\a
_diffrn_radiation_wavelength 1.54178
_diffrn_reflns_av_R_equivalents 0.0776
_diffrn_reflns_av_sigmaI/netI 0.0687
_diffrn_reflns_limit_h_max 8
_diffrn_reflns_limit_h_min -9
_diffrn_reflns_limit_k_max 6
_diffrn_reflns_limit_k_min -13
_diffrn_reflns_limit_l_max 7
_diffrn_reflns_limit_l_min -8
_diffrn_reflns_number 1107
_diffrn_reflns_theta_max 59.95
_diffrn_reflns_theta_min 5.68
_diffrn_standards_decay_% 4.30
_diffrn_standards_interval_count 97
_diffrn_standards_number 3
_exptl_absorpt_coefficient_mu 9.458
_exptl_absorpt_correction_T_max 0.7772
_exptl_absorpt_correction_T_min 0.4165
_exptl_absorpt_correction_type Semi-empirical
_exptl_crystal_colour Pink
_exptl_crystal_density_diffrn 1.581
_exptl_crystal_description 'Square plates'
_exptl_crystal_F_000 366
_exptl_crystal_size_max 0.18
_exptl_crystal_size_mid 0.17
_exptl_crystal_size_min 0.04
_refine_diff_density_max 0.433
_refine_diff_density_min -0.569
_refine_diff_density_rms 0.076
_refine_ls_extinction_coef 0.0023(7)
_refine_ls_extinction_expression Fc^*^=kFc[1+0.001xFc^2^\l^3^/sin(2\q)]^-1/4^
_refine_ls_extinction_method SHELXL
_refine_ls_goodness_of_fit_all 1.042
_refine_ls_goodness_of_fit_obs 1.098
_refine_ls_matrix_type full
_refine_ls_number_parameters 106
_refine_ls_number_reflns 1017
_refine_ls_number_restraints 2
_refine_ls_restrained_S_all 1.082
_refine_ls_restrained_S_obs 1.096
_refine_ls_R_factor_all 0.0752
_refine_ls_R_factor_obs 0.0520
_refine_ls_shift/esd_max 0.000
_refine_ls_shift/esd_mean 0.000
_refine_ls_structure_factor_coef Fsqd
_refine_ls_weighting_details 'w=1/[\s^2^(Fo^2^)+(0.0462P)^2^+1.3032P] where P=(Fo^2^+2Fc^2^)/3'
_refine_ls_weighting_scheme calc
_refine_ls_wR_factor_all 0.1285
_refine_ls_wR_factor_obs 0.1134
_reflns_number_observed 774
_reflns_number_total 1026
_reflns_observed_criterion >2sigma(I)
_cod_data_source_file 806891gsup1.cif
_cod_data_source_block LH9704
_cod_depositor_comments
;
The following automatic conversions were performed:

'_symmetry_cell_setting' value 'Monoclinic' changed to 'monoclinic'
according to /home/saulius/struct/CIF-dictionaries/cif_core.dic
dictionary named 'cif_core.dic' version 2.4.2 from 2011-04-26.

Automatic conversion script
Id: cif_fix_values 1891 2012-01-12 08:04:46Z andrius 

The following automatic conversions were performed:

'_refine_ls_weighting_scheme' value 'calc
w=1/[\s^2^(Fo^2^)+(0.0462P)^2^+1.3032P] where P=(Fo^2^+2Fc^2^)/3' was
changed to 'calc'. New tag '_refine_ls_weighting_details' was
created. The value of the new tag was set to
'w=1/[\s^2^(Fo^2^)+(0.0462P)^2^+1.3032P] where P=(Fo^2^+2Fc^2^)/3'.

Automatic conversion script
Id: cif_fix_values 3143 2015-03-26 13:38:13Z robertas 
;
_cod_original_cell_volume 742.02(7)
_cod_original_sg_symbol_H-M P2(1)/c
_cod_original_formula_sum 'C10 H18 N2 O8 Co'
_cod_database_code 7027108

loop_
_symmetry_equiv_pos_as_xyz
'x, y, z'
'-x, y+1/2, -z+1/2'
'-x, -y, -z'
'x, -y-1/2, z-1/2'

loop_
_atom_site_aniso_label
_atom_site_aniso_U_11
_atom_site_aniso_U_22
_atom_site_aniso_U_33
_atom_site_aniso_U_23
_atom_site_aniso_U_13
_atom_site_aniso_U_12
Co 0.0275(6) 0.0197(6) 0.0204(6) -0.0004(6) 0.0107(5) 0.0004(6)
O1 0.055(3) 0.021(2) 0.026(2) -0.001(2) 0.020(2) -0.002(2)
C2 0.034(3) 0.020(3) 0.022(3) 0.000(2) 0.012(2) -0.002(2)
C3 0.042(3) 0.020(2) 0.027(3) -0.002(2) 0.017(3) -0.001(2)
O4 0.091(4) 0.025(2) 0.038(2) -0.006(2) 0.040(3) -0.014(2)
O5 0.041(3) 0.035(2) 0.059(3) 0.005(2) 0.022(2) 0.006(2)
C6 0.038(4) 0.041(4) 0.072(5) 0.001(4) 0.013(4) -0.002(3)
N7 0.033(3) 0.038(3) 0.063(4) -0.005(3) 0.009(3) 0.012(3)
C8 0.044(5) 0.073(5) 0.131(8) 0.028(6) 0.042(5) 0.012(4)
C9 0.053(5) 0.046(4) 0.137(9) -0.022(5) -0.011(5) 0.023(4)
O10 0.041(2) 0.024(2) 0.027(2) 0.003(2) 0.018(2) 0.000(2)

loop_
_atom_site_label
_atom_site_type_symbol
_atom_site_fract_x
_atom_site_fract_y
_atom_site_fract_z
_atom_site_U_iso_or_equiv
_atom_site_thermal_displace_type
_atom_site_occupancy
_atom_site_calc_flag
_atom_site_refinement_flags
Co Co 1.0000 0.0000 1.0000 0.0220(4) Uani 1 d S
O1 O 0.9952(6) 0.0764(3) 0.7602(5) 0.0329(10) Uani 1 d .
C2 C 0.9987(7) 0.0337(4) 0.6186(7) 0.0248(12) Uani 1 d .
C3 C 0.9589(8) -0.0764(4) 0.5286(7) 0.0287(12) Uani 1 d .
O4 O 0.9074(7) -0.1686(3) 0.5652(6) 0.0464(12) Uani 1 d .
O5 O 0.7644(6) 0.0795(3) 0.9728(6) 0.0439(11) Uani 1 d .
C6 C 0.7333(9) 0.1795(6) 0.9737(10) 0.053(2) Uani 1 d .
H6A H 0.8251(9) 0.2285(6) 0.9958(10) 0.064 Uiso 1 calc R
N7 N 0.5859(7) 0.2245(4) 0.9473(8) 0.0474(14) Uani 1 d .
C8 C 0.4348(10) 0.1549(7) 0.9055(14) 0.080(3) Uani 1 d .
H8A H 0.3418(10) 0.1877(7) 0.8067(14) 0.120 Uiso 1 d R
H8B H 0.4038(10) 0.1499(7) 1.0090(14) 0.120 Uiso 1 d R
H8C H 0.4582(10) 0.0810(7) 0.8724(14) 0.120 Uiso 1 d R
C9 C 0.5610(11) 0.3460(6) 0.9541(14) 0.093(4) Uani 1 d .
H9A H 0.4884(11) 0.3616(6) 1.0193(14) 0.139 Uiso 1 d R
H9B H 0.5086(11) 0.3749(6) 0.8336(14) 0.139 Uiso 1 d R
H9C H 0.6707(11) 0.3813(6) 1.0139(14) 0.139 Uiso 1 d R
O10 O 0.8618(5) -0.1397(3) 0.8720(5) 0.0292(9) Uani 1 d D
H10B H 0.8959(67) -0.2010(25) 0.9424(56) 0.023(14) Uiso 1 d D
H10A H 0.8886(65) -0.1521(42) 0.7749(43) 0.021(14) Uiso 1 d D

loop_
_atom_type_symbol
_atom_type_description
_atom_type_scat_dispersion_real
_atom_type_scat_dispersion_imag
_atom_type_scat_source
C C 0.0181 0.0091 'International Tables Vol C Tables 4.2.6.8 and 6.1.1.4'
H H 0.0000 0.0000 'International Tables Vol C Tables 4.2.6.8 and 6.1.1.4'
N N 0.0311 0.0180 'International Tables Vol C Tables 4.2.6.8 and 6.1.1.4'
O O 0.0492 0.0322 'International Tables Vol C Tables 4.2.6.8 and 6.1.1.4'
Co Co -2.3653 3.6143 'International Tables Vol C Tables 4.2.6.8 and 6.1.1.4'

loop_
_geom_angle_atom_site_label_1
_geom_angle_atom_site_label_2
_geom_angle_atom_site_label_3
_geom_angle
_geom_angle_site_symmetry_1
_geom_angle_site_symmetry_3
O10 Co O10 180.0 3_757 .
O10 Co O1 85.28(14) 3_757 .
O10 Co O1 94.72(14) . .
O10 Co O1 94.72(14) 3_757 3_757
O10 Co O1 85.28(14) . 3_757
O1 Co O1 180.000(1) . 3_757
O10 Co O5 88.8(2) 3_757 3_757
O10 Co O5 91.2(2) . 3_757
O1 Co O5 88.9(2) . 3_757
O1 Co O5 91.1(2) 3_757 3_757
O10 Co O5 91.2(2) 3_757 .
O10 Co O5 88.8(2) . .
O1 Co O5 91.1(2) . .
O1 Co O5 88.9(2) 3_757 .
O5 Co O5 180.0 3_757 .
C2 O1 Co 130.5(3) . .
O1 C2 C3 133.8(5) . 3_756
O1 C2 C3 136.5(5) . .
C3 C2 C3 89.7(4) 3_756 .
O4 C3 C2 135.3(5) . 3_756
O4 C3 C2 134.4(5) . .
C2 C3 C2 90.3(4) 3_756 .
C6 O5 Co 128.8(5) . .
O5 C6 N7 126.7(7) . .
C6 N7 C8 120.4(6) . .
C6 N7 C9 122.9(7) . .
C8 N7 C9 116.7(6) . .

loop_
_geom_bond_atom_site_label_1
_geom_bond_atom_site_label_2
_geom_bond_distance
_geom_bond_site_symmetry_2
Co O10 2.064(4) 3_757
Co O10 2.064(4) .
Co O1 2.111(3) .
Co O1 2.111(3) 3_757
Co O5 2.131(4) 3_757
Co O5 2.131(4) .
O1 C2 1.253(6) .
C2 C3 1.447(7) 3_756
C2 C3 1.472(7) .
C3 O4 1.254(6) .
C3 C2 1.447(7) 3_756
O5 C6 1.220(7) .
C6 N7 1.292(8) .
N7 C8 1.446(10) .
N7 C9 1.466(8) .
